data_4507760
loop_
_publ_author_name
'Uebler, Jacob W.'
'Pochodylo, Amy L.'
'Staples, Richard J.'
'LaDuca, Robert L.'

_publ_section_title
;
 Control of Self-Penetration and Dimensionality in Luminescent Cadmium
 Succinate Coordination Polymers via Isomeric Dipyridylamide Ligands
;
_journal_issue 5
_journal_name_full 'Crystal Growth &amp; Design'
_journal_page_first 2220
_journal_paper_doi 10.1021/cg4003302
_journal_volume 13
_journal_year 2013
_chemical_formula_sum 'C15 H18 Cd N3 O7.5'
_chemical_formula_weight 472.72
_space_group_IT_number 15
_symmetry_cell_setting monoclinic
_symmetry_space_group_name_Hall '-C 2yc'
_symmetry_space_group_name_H-M 'C 1 2/c 1'
_atom_sites_solution_hydrogens geom
_atom_sites_solution_primary direct
_atom_sites_solution_secondary difmap
_audit_creation_method SHELXL-97
_audit_update_record
;
2012-10-25 # Formatted by publCIF
;
_cell_angle_alpha 90.00
_cell_angle_beta 121.250(1)
_cell_angle_gamma 90.00
_cell_formula_units_Z 8
_cell_length_a 25.444(4)
_cell_length_b 11.3655(17)
_cell_length_c 13.702(2)
_cell_measurement_reflns_used 5156
_cell_measurement_temperature 173(2)
_cell_measurement_theta_max 25.33
_cell_measurement_theta_min 2.33
_cell_volume 3387.5(9)
_computing_cell_refinement 'Bruker SAINT'
_computing_data_collection 'Bruker APEX2'
_computing_data_reduction 'Bruker SAINT'
_computing_molecular_graphics 'Bruker SHELXTL'
_computing_publication_material 'Bruker SHELXTL'
_computing_structure_refinement 'SHELXL-97 (Sheldrick, 2008)'
_computing_structure_solution 'SHELXS-97 (Sheldrick, 2008)'
_diffrn_ambient_temperature 173(2)
_diffrn_measured_fraction_theta_full 1.000
_diffrn_measured_fraction_theta_max 0.999
_diffrn_measurement_device_type 'Bruker APEX-II CCD'
_diffrn_measurement_method '\f and \w scans'
_diffrn_radiation_monochromator graphite
_diffrn_radiation_source 'fine-focus sealed tube'
_diffrn_radiation_type MoK\a
_diffrn_radiation_wavelength 0.71073
_diffrn_reflns_av_R_equivalents 0.0506
_diffrn_reflns_av_sigmaI/netI 0.0434
_diffrn_reflns_limit_h_max 30
_diffrn_reflns_limit_h_min -30
_diffrn_reflns_limit_k_max 13
_diffrn_reflns_limit_k_min -13
_diffrn_reflns_limit_l_max 16
_diffrn_reflns_limit_l_min -16
_diffrn_reflns_number 13370
_diffrn_reflns_theta_full 25.00
_diffrn_reflns_theta_max 25.33
_diffrn_reflns_theta_min 1.87
_exptl_absorpt_coefficient_mu 1.338
_exptl_absorpt_correction_T_max 0.9276
_exptl_absorpt_correction_T_min 0.7841
_exptl_absorpt_correction_type multi-scan
_exptl_absorpt_process_details SADABS
_exptl_crystal_colour colourless
_exptl_crystal_density_diffrn 1.854
_exptl_crystal_density_method 'not measured'
_exptl_crystal_description needle
_exptl_crystal_F_000 1896
_exptl_crystal_size_max 0.19
_exptl_crystal_size_mid 0.11
_exptl_crystal_size_min 0.06
_refine_diff_density_max 0.558
_refine_diff_density_min -0.558
_refine_diff_density_rms 0.100
_refine_ls_extinction_method none
_refine_ls_goodness_of_fit_ref 1.022
_refine_ls_hydrogen_treatment mixed
_refine_ls_matrix_type full
_refine_ls_number_parameters 266
_refine_ls_number_reflns 3104
_refine_ls_number_restraints 0
_refine_ls_restrained_S_all 1.022
_refine_ls_R_factor_all 0.0491
_refine_ls_R_factor_gt 0.0331
_refine_ls_shift/su_max 0.001
_refine_ls_shift/su_mean 0.000
_refine_ls_structure_factor_coef Fsqd
_refine_ls_weighting_details 'calc w=1/[\s^2^(Fo^2^)+(0.0252P)^2^+13.5413P] where P=(Fo^2^+2Fc^2^)/3'
_refine_ls_weighting_scheme calc
_refine_ls_wR_factor_gt 0.0696
_refine_ls_wR_factor_ref 0.0759
_reflns_number_gt 2436
_reflns_number_total 3104
_reflns_threshold_expression >2sigma(I)
_cod_data_source_file cg4003302_si_004.cif
_cod_data_source_block c2c
_cod_original_sg_symbol_H-M C2/c
_cod_original_formula_sum 'C15 H18 Cd N3 O7.50'
_cod_database_code 4507760

loop_
_symmetry_equiv_pos_as_xyz
'x, y, z'
'-x, y, -z+1/2'
'x+1/2, y+1/2, z'
'-x+1/2, y+1/2, -z+1/2'
'-x, -y, -z'
'x, -y, z-1/2'
'-x+1/2, -y+1/2, -z'
'x+1/2, -y+1/2, z-1/2'

loop_
_atom_site_label
_atom_site_type_symbol
_atom_site_fract_x
_atom_site_fract_y
_atom_site_fract_z
_atom_site_U_iso_or_equiv
_atom_site_adp_type
_atom_site_occupancy
_atom_site_symmetry_multiplicity
_atom_site_calc_flag
_atom_site_refinement_flags
_atom_site_disorder_assembly
_atom_site_disorder_group
Cd1 Cd 0.221141(14) 0.80621(3) 0.35252(2) 0.02483(11) Uani 1 1 d . . .
O1 O 0.29446(12) 0.6858(3) 0.4937(2) 0.0286(7) Uani 1 1 d . . .
O1W O 0.3849(3) 0.6587(5) 0.2378(5) 0.0322(14) Uani 0.50 1 d P . .
O2 O 0.31064(16) 0.6870(3) 0.3516(2) 0.0435(9) Uani 1 1 d . . .
O2W O 0.5018(3) 0.7474(5) 0.2060(6) 0.0466(19) Uani 0.50 1 d P . .
O3 O 0.36768(13) 0.4272(3) 0.2574(2) 0.0357(8) Uani 1 1 d . . .
O3W O 0.5127(3) 0.7251(5) 0.4539(6) 0.0416(16) Uani 0.50 1 d P . .
O4 O 0.30797(13) 0.3936(2) 0.3260(2) 0.0294(7) Uani 1 1 d . . .
O4WA O 0.4686(3) 0.5530(5) 0.2856(5) 0.0304(14) Uani 0.50 1 d P A 1
O4WB O 0.4850(3) 0.3921(5) 0.2999(5) 0.0388(16) Uani 0.50 1 d P B 2
O5 O 0.46780(15) 0.8362(3) 0.5959(4) 0.0546(11) Uani 1 1 d . . .
N1 N 0.28974(15) 0.9627(3) 0.4397(3) 0.0239(8) Uani 1 1 d . . .
N2 N 0.45554(16) 1.0327(3) 0.5968(3) 0.0270(8) Uani 1 1 d . . .
H2N H 0.477(2) 1.095(4) 0.624(4) 0.043(15) Uiso 1 1 d . . .
N3 N 0.65762(15) 0.8613(3) 0.7731(3) 0.0272(8) Uani 1 1 d . . .
C1 C 0.35084(18) 0.9483(4) 0.4981(3) 0.0244(9) Uani 1 1 d . . .
H1 H 0.3672 0.8708 0.5127 0.029 Uiso 1 1 calc R . .
C2 C 0.39099(17) 1.0432(4) 0.5379(3) 0.0212(9) Uani 1 1 d . . .
C3 C 0.36633(19) 1.1555(4) 0.5175(4) 0.0267(10) Uani 1 1 d . . .
H3 H 0.3926 1.2223 0.5436 0.032 Uiso 1 1 calc R . .
C4 C 0.30368(19) 1.1697(4) 0.4594(4) 0.0292(10) Uani 1 1 d . . .
H4 H 0.2861 1.2460 0.4459 0.035 Uiso 1 1 calc R . .
C5 C 0.26689(18) 1.0716(4) 0.4210(3) 0.0251(9) Uani 1 1 d . . .
H5 H 0.2235 1.0816 0.3796 0.030 Uiso 1 1 calc R . .
C6 C 0.6827(2) 0.9660(4) 0.7790(3) 0.0278(10) Uani 1 1 d . . .
H6 H 0.7261 0.9708 0.8142 0.033 Uiso 1 1 calc R . .
C7 C 0.5962(2) 0.8564(4) 0.7221(3) 0.0288(10) Uani 1 1 d . . .
H7 H 0.5778 0.7821 0.7170 0.035 Uiso 1 1 calc R . .
C8 C 0.55795(19) 0.9538(4) 0.6763(3) 0.0274(10) Uani 1 1 d . . .
C9 C 0.5856(2) 1.0610(4) 0.6845(4) 0.0325(11) Uani 1 1 d . . .
H9 H 0.5613 1.1299 0.6544 0.039 Uiso 1 1 calc R . .
C10 C 0.6488(2) 1.0675(4) 0.7367(4) 0.0320(11) Uani 1 1 d . . .
H10 H 0.6685 1.1406 0.7432 0.038 Uiso 1 1 calc R . .
C11 C 0.4900(2) 0.9347(4) 0.6203(4) 0.0293(10) Uani 1 1 d . . .
C12 C 0.32308(19) 0.6487(4) 0.4461(3) 0.0261(10) Uani 1 1 d . . .
C13 C 0.3710(2) 0.5559(4) 0.5071(3) 0.0329(11) Uani 1 1 d . . .
H13A H 0.3525 0.4900 0.5262 0.039 Uiso 1 1 calc R . .
H13B H 0.4045 0.5891 0.5798 0.039 Uiso 1 1 calc R . .
C14 C 0.3983(2) 0.5081(6) 0.4402(4) 0.0592(17) Uani 1 1 d . . .
H14A H 0.4147 0.5748 0.4176 0.071 Uiso 1 1 calc R . .
H14B H 0.4334 0.4566 0.4911 0.071 Uiso 1 1 calc R . .
C15 C 0.3545(2) 0.4394(4) 0.3344(4) 0.0333(11) Uani 1 1 d . . .

loop_
_atom_site_aniso_label
_atom_site_aniso_U_11
_atom_site_aniso_U_22
_atom_site_aniso_U_33
_atom_site_aniso_U_23
_atom_site_aniso_U_13
_atom_site_aniso_U_12
Cd1 0.02430(17) 0.02616(17) 0.01749(16) 0.00348(14) 0.00623(13) -0.00515(14)
O1 0.0265(16) 0.0307(16) 0.0249(15) -0.0007(14) 0.0109(13) 0.0009(13)
O1W 0.031(3) 0.029(3) 0.036(3) -0.002(3) 0.017(3) -0.010(3)
O2 0.078(2) 0.0258(16) 0.0166(15) 0.0002(14) 0.0171(16) -0.0156(17)
O2W 0.027(3) 0.035(3) 0.071(6) 0.024(3) 0.021(4) 0.007(3)
O3 0.0311(17) 0.051(2) 0.0250(17) -0.0206(15) 0.0143(15) -0.0090(15)
O3W 0.042(4) 0.032(4) 0.046(4) 0.000(3) 0.019(3) 0.000(3)
O4 0.0313(17) 0.0309(17) 0.0224(15) -0.0037(13) 0.0113(14) 0.0023(14)
O4WA 0.036(4) 0.028(3) 0.030(3) -0.012(3) 0.019(3) -0.014(3)
O4WB 0.031(4) 0.035(4) 0.045(4) 0.010(3) 0.016(3) -0.003(3)
O5 0.035(2) 0.0247(18) 0.110(3) 0.0194(19) 0.042(2) 0.0057(15)
N1 0.0238(19) 0.0266(19) 0.0164(17) 0.0006(15) 0.0070(15) -0.0047(15)
N2 0.023(2) 0.026(2) 0.026(2) -0.0034(17) 0.0086(17) -0.0012(17)
N3 0.024(2) 0.036(2) 0.0147(17) 0.0034(16) 0.0060(16) 0.0131(17)
C1 0.021(2) 0.027(2) 0.018(2) 0.0025(18) 0.0060(18) -0.0007(18)
C2 0.017(2) 0.029(2) 0.016(2) -0.0001(17) 0.0079(17) -0.0037(18)
C3 0.028(2) 0.024(2) 0.030(2) -0.0026(18) 0.016(2) -0.0070(18)
C4 0.024(2) 0.027(2) 0.036(3) 0.000(2) 0.014(2) 0.0003(18)
C5 0.017(2) 0.035(2) 0.021(2) 0.0031(19) 0.0090(18) -0.0015(19)
C6 0.026(2) 0.039(3) 0.020(2) 0.007(2) 0.0131(19) 0.012(2)
C7 0.032(3) 0.034(2) 0.018(2) -0.0002(19) 0.011(2) 0.006(2)
C8 0.027(2) 0.036(3) 0.023(2) 0.0086(19) 0.0158(19) 0.009(2)
C9 0.030(3) 0.037(3) 0.034(3) 0.017(2) 0.019(2) 0.017(2)
C10 0.034(3) 0.037(3) 0.031(2) 0.011(2) 0.021(2) 0.006(2)
C11 0.031(2) 0.030(3) 0.029(2) 0.010(2) 0.017(2) 0.006(2)
C12 0.029(2) 0.020(2) 0.017(2) -0.0018(17) 0.0042(19) -0.0147(18)
C13 0.032(3) 0.046(3) 0.017(2) -0.005(2) 0.010(2) 0.003(2)
C14 0.031(3) 0.097(5) 0.038(3) -0.043(3) 0.010(2) -0.008(3)
C15 0.020(2) 0.043(3) 0.026(2) -0.013(2) 0.004(2) 0.003(2)

loop_
_atom_type_symbol
_atom_type_description
_atom_type_scat_dispersion_real
_atom_type_scat_dispersion_imag
_atom_type_scat_source
C C 0.0033 0.0016 'International Tables Vol C Tables 4.2.6.8 and 6.1.1.4'
H H 0.0000 0.0000 'International Tables Vol C Tables 4.2.6.8 and 6.1.1.4'
N N 0.0061 0.0033 'International Tables Vol C Tables 4.2.6.8 and 6.1.1.4'
O O 0.0106 0.0060 'International Tables Vol C Tables 4.2.6.8 and 6.1.1.4'
Cd Cd -0.8075 1.2024 'International Tables Vol C Tables 4.2.6.8 and 6.1.1.4'

loop_
_geom_angle_atom_site_label_1
_geom_angle_atom_site_label_2
_geom_angle_atom_site_label_3
_geom_angle
_geom_angle_site_symmetry_1
_geom_angle_site_symmetry_3
O1 Cd1 O1 73.13(11) . 7_566
O1 Cd1 N1 87.62(11) . .
O1 Cd1 N1 86.60(11) 7_566 .
O1 Cd1 N3 88.32(11) . 8_465
O1 Cd1 N3 92.93(11) 7_566 8_465
N1 Cd1 N3 175.87(12) . 8_465
O1 Cd1 O4 142.58(10) . 4
O1 Cd1 O4 143.46(10) 7_566 4
N1 Cd1 O4 87.66(10) . 4
N3 Cd1 O4 95.12(10) 8_465 4
O1 Cd1 O3 162.58(10) . 4
O1 Cd1 O3 89.91(10) 7_566 4
N1 Cd1 O3 95.46(12) . 4
N3 Cd1 O3 88.64(12) 8_465 4
O4 Cd1 O3 54.81(10) 4 4
O1 Cd1 C15 169.63(13) . 4
O1 Cd1 C15 117.20(13) 7_566 4
N1 Cd1 C15 91.93(12) . 4
N3 Cd1 C15 91.93(13) 8_465 4
O4 Cd1 C15 27.10(11) 4 4
O3 Cd1 C15 27.71(12) 4 4
C12 O1 Cd1 101.2(2) . .
C12 O1 Cd1 151.9(3) . 7_566
Cd1 O1 Cd1 106.87(11) . 7_566
C15 O3 Cd1 90.9(3) . 4_545
C15 O4 Cd1 92.5(2) . 4_545
C5 N1 C1 118.9(3) . .
C5 N1 Cd1 118.1(3) . .
C1 N1 Cd1 122.6(3) . .
C11 N2 C2 128.7(4) . .
C11 N2 H2N 113(3) . .
C2 N2 H2N 118(3) . .
C6 N3 C7 117.4(4) . .
C6 N3 Cd1 120.0(3) . 8_566
C7 N3 Cd1 122.6(3) . 8_566
N1 C1 C2 122.0(4) . .
N1 C1 H1 119.0 . .
C2 C1 H1 119.0 . .
C3 C2 C1 118.2(4) . .
C3 C2 N2 117.7(4) . .
C1 C2 N2 124.1(4) . .
C4 C3 C2 119.5(4) . .
C4 C3 H3 120.2 . .
C2 C3 H3 120.2 . .
C3 C4 C5 118.9(4) . .
C3 C4 H4 120.6 . .
C5 C4 H4 120.6 . .
N1 C5 C4 122.5(4) . .
N1 C5 H5 118.8 . .
C4 C5 H5 118.8 . .
N3 C6 C10 123.3(4) . .
N3 C6 H6 118.4 . .
C10 C6 H6 118.4 . .
N3 C7 C8 123.7(4) . .
N3 C7 H7 118.2 . .
C8 C7 H7 118.2 . .
C9 C8 C7 117.2(4) . .
C9 C8 C11 125.0(4) . .
C7 C8 C11 117.8(4) . .
C8 C9 C10 119.8(4) . .
C8 C9 H9 120.1 . .
C10 C9 H9 120.1 . .
C6 C10 C9 118.6(4) . .
C6 C10 H10 120.7 . .
C9 C10 H10 120.7 . .
O5 C11 N2 122.8(4) . .
O5 C11 C8 121.3(4) . .
N2 C11 C8 115.9(4) . .
O2 C12 O1 120.9(4) . .
O2 C12 C13 121.5(4) . .
O1 C12 C13 117.5(4) . .
C12 C13 C14 114.3(4) . .
C12 C13 H13A 108.7 . .
C14 C13 H13A 108.7 . .
C12 C13 H13B 108.7 . .
C14 C13 H13B 108.7 . .
H13A C13 H13B 107.6 . .
C15 C14 C13 115.3(4) . .
C15 C14 H14A 108.5 . .
C13 C14 H14A 108.5 . .
C15 C14 H14B 108.5 . .
C13 C14 H14B 108.5 . .
H14A C14 H14B 107.5 . .
O4 C15 O3 121.8(4) . .
O4 C15 C14 119.9(4) . .
O3 C15 C14 118.3(4) . .
O4 C15 Cd1 60.4(2) . 4_545
O3 C15 Cd1 61.4(2) . 4_545
C14 C15 Cd1 177.3(4) . 4_545

loop_
_geom_bond_atom_site_label_1
_geom_bond_atom_site_label_2
_geom_bond_distance
_geom_bond_site_symmetry_2
Cd1 O1 2.313(3) .
Cd1 O1 2.340(3) 7_566
Cd1 N1 2.340(3) .
Cd1 N3 2.366(3) 8_465
Cd1 O4 2.375(3) 4
Cd1 O3 2.395(3) 4
Cd1 C15 2.728(4) 4
O1 C12 1.275(5) .
O1 Cd1 2.340(3) 7_566
O2 C12 1.241(5) .
O2W O2W 1.255(13) 2_655
O3 C15 1.269(5) .
O3 Cd1 2.395(3) 4_545
O4 C15 1.244(5) .
O4 Cd1 2.375(3) 4_545
O5 C11 1.220(5) .
N1 C5 1.334(5) .
N1 C1 1.339(5) .
N2 C11 1.348(5) .
N2 C2 1.410(5) .
N2 H2N 0.85(5) .
N3 C6 1.332(5) .
N3 C7 1.343(5) .
N3 Cd1 2.366(3) 8_566
C1 C2 1.387(5) .
C1 H1 0.9500 .
C2 C3 1.386(6) .
C3 C4 1.372(6) .
C3 H3 0.9500 .
C4 C5 1.373(6) .
C4 H4 0.9500 .
C5 H5 0.9500 .
C6 C10 1.375(6) .
C6 H6 0.9500 .
C7 C8 1.390(6) .
C7 H7 0.9500 .
C8 C9 1.382(6) .
C8 C11 1.501(6) .
C9 C10 1.382(6) .
C9 H9 0.9500 .
C10 H10 0.9500 .
C12 C13 1.497(6) .
C13 C14 1.510(6) .
C13 H13A 0.9900 .
C13 H13B 0.9900 .
C14 C15 1.509(6) .
C14 H14A 0.9900 .
C14 H14B 0.9900 .
C15 Cd1 2.728(4) 4_545

loop_
_geom_hbond_atom_site_label_D
_geom_hbond_atom_site_label_H
_geom_hbond_atom_site_label_A
_geom_hbond_distance_DH
_geom_hbond_distance_HA
_geom_hbond_distance_DA
_geom_hbond_angle_DHA
_geom_hbond_site_symmetry_A
N2 H2N O2W 0.85(5) 2.03(5) 2.836(7) 157(4) 6_576
N2 H2N O3W 0.85(5) 2.38(5) 3.049(7) 136(4) 5_676

loop_
_geom_torsion_atom_site_label_1
_geom_torsion_atom_site_label_2
_geom_torsion_atom_site_label_3
_geom_torsion_atom_site_label_4
_geom_torsion
_geom_torsion_site_symmetry_1
_geom_torsion_site_symmetry_4
O1 Cd1 O1 C12 -179.9(3) 7_566 .
N1 Cd1 O1 C12 -92.8(2) . .
N3 Cd1 O1 C12 86.5(2) 8_465 .
O4 Cd1 O1 C12 -9.8(3) 4 .
O3 Cd1 O1 C12 166.5(3) 4 .
C15 Cd1 O1 C12 -5.0(8) 4 .
O1 Cd1 O1 Cd1 0.0 7_566 7_566
N1 Cd1 O1 Cd1 87.17(12) . 7_566
N3 Cd1 O1 Cd1 -93.57(13) 8_465 7_566
O4 Cd1 O1 Cd1 170.19(11) 4 7_566
O3 Cd1 O1 Cd1 -13.5(4) 4 7_566
C15 Cd1 O1 Cd1 174.9(6) 4 7_566
O1 Cd1 N1 C5 -157.0(3) . .
O1 Cd1 N1 C5 -83.7(3) 7_566 .
N3 Cd1 N1 C5 -167.4(15) 8_465 .
O4 Cd1 N1 C5 60.2(3) 4 .
O3 Cd1 N1 C5 5.8(3) 4 .
C15 Cd1 N1 C5 33.4(3) 4 .
O1 Cd1 N1 C1 29.5(3) . .
O1 Cd1 N1 C1 102.7(3) 7_566 .
N3 Cd1 N1 C1 19.1(18) 8_465 .
O4 Cd1 N1 C1 -113.4(3) 4 .
O3 Cd1 N1 C1 -167.7(3) 4 .
C15 Cd1 N1 C1 -140.1(3) 4 .
C5 N1 C1 C2 -1.2(6) . .
Cd1 N1 C1 C2 172.3(3) . .
N1 C1 C2 C3 1.1(6) . .
N1 C1 C2 N2 -178.1(4) . .
C11 N2 C2 C3 -175.5(4) . .
C11 N2 C2 C1 3.7(7) . .
C1 C2 C3 C4 0.0(6) . .
N2 C2 C3 C4 179.3(4) . .
C2 C3 C4 C5 -1.1(6) . .
C1 N1 C5 C4 0.0(6) . .
Cd1 N1 C5 C4 -173.7(3) . .
C3 C4 C5 N1 1.1(6) . .
C7 N3 C6 C10 0.6(6) . .
Cd1 N3 C6 C10 -178.8(3) 8_566 .
C6 N3 C7 C8 -0.3(6) . .
Cd1 N3 C7 C8 179.0(3) 8_566 .
N3 C7 C8 C9 0.0(6) . .
N3 C7 C8 C11 179.2(4) . .
C7 C8 C9 C10 0.0(6) . .
C11 C8 C9 C10 -179.1(4) . .
N3 C6 C10 C9 -0.5(6) . .
C8 C9 C10 C6 0.2(6) . .
C2 N2 C11 O5 -3.5(7) . .
C2 N2 C11 C8 175.0(4) . .
C9 C8 C11 O5 165.3(5) . .
C7 C8 C11 O5 -13.8(6) . .
C9 C8 C11 N2 -13.2(6) . .
C7 C8 C11 N2 167.7(4) . .
Cd1 O1 C12 O2 5.2(4) . .
Cd1 O1 C12 O2 -174.7(3) 7_566 .
Cd1 O1 C12 C13 -173.4(3) . .
Cd1 O1 C12 C13 6.7(8) 7_566 .
O2 C12 C13 C14 -4.4(6) . .
O1 C12 C13 C14 174.2(4) . .
C12 C13 C14 C15 -66.4(6) . .
Cd1 O4 C15 O3 0.9(5) 4_545 .
Cd1 O4 C15 C14 -177.0(4) 4_545 .
Cd1 O3 C15 O4 -0.9(5) 4_545 .
Cd1 O3 C15 C14 177.0(4) 4_545 .
C13 C14 C15 O4 -22.8(7) . .
C13 C14 C15 O3 159.2(5) . .
C13 C14 C15 Cd1 -118(8) . 4_545
